data_2216810
loop_
_publ_author_name
'Jichun Cui'
'Handong Yin'
'Yanling Qiao'

_publ_section_title
;
 Dimethyl[2-oxido-1-naphthaldehyde
 (4-hydroxylbenzoyl)hydrazonato]tin(IV) dichloromethane solvate
;
_journal_coeditor_code SU2025
_journal_issue 12
_journal_name_full 'Acta Crystallographica Section E'
_journal_page_first m3138
_journal_page_last m3138
_journal_paper_doi 10.1107/S1600536807060102
_journal_volume 63
_journal_year 2007
_chemical_formula_iupac '[Sn (C H3)2 (C18 H12 N2 O3)], C H2 Cl2'
_chemical_formula_moiety 'C20 H18 N2 O3 Sn, C H2 Cl2'
_chemical_formula_sum 'C21 H20 Cl2 N2 O3 Sn'
_chemical_formula_weight 537.98
_chemical_name_systematic
;
Dimethyl[2-oxido-1-naphthaldehyde (4-hydroxylbenzoyl)hydrazonato]tin(IV)
dichloromethane solvate
;
_space_group_IT_number 14
_symmetry_cell_setting monoclinic
_symmetry_space_group_name_Hall '-P 2yn'
_symmetry_space_group_name_H-M 'P 1 21/n 1'
_atom_sites_solution_hydrogens geom
_atom_sites_solution_primary direct
_atom_sites_solution_secondary difmap
_audit_creation_method SHELXL-97
_cell_angle_alpha 90.00
_cell_angle_beta 103.695(2)
_cell_angle_gamma 90.00
_cell_formula_units_Z 4
_cell_length_a 11.982(2)
_cell_length_b 9.5097(18)
_cell_length_c 19.546(4)
_cell_measurement_reflns_used 5069
_cell_measurement_temperature 298(2)
_cell_measurement_theta_max 27.09
_cell_measurement_theta_min 2.258
_cell_volume 2163.9(7)
_computing_cell_refinement 'SAINT (Siemens, 1996)'
_computing_data_collection 'SMART (Siemens, 1996)'
_computing_data_reduction 'SAINT (Siemens, 1996)'
_computing_molecular_graphics 'SHELXTL (Sheldrick, 1997b)'
_computing_publication_material 'SHELXTL (Sheldrick, 1997b)'
_computing_structure_refinement 'SHELXL97 (Sheldrick, 1997a)'
_computing_structure_solution 'SHELXS97 (Sheldrick, 1997a)'
_diffrn_ambient_temperature 298(2)
_diffrn_measured_fraction_theta_full 0.990
_diffrn_measured_fraction_theta_max 0.990
_diffrn_measurement_device_type 'Siemens SMART CCD area-detector'
_diffrn_measurement_method 'phi and omega scans'
_diffrn_radiation_monochromator graphite
_diffrn_radiation_source 'fine-focus sealed tube'
_diffrn_radiation_type MoK\a
_diffrn_radiation_wavelength 0.71073
_diffrn_reflns_av_R_equivalents 0.0346
_diffrn_reflns_av_sigmaI/netI 0.0372
_diffrn_reflns_limit_h_max 14
_diffrn_reflns_limit_h_min -11
_diffrn_reflns_limit_k_max 10
_diffrn_reflns_limit_k_min -11
_diffrn_reflns_limit_l_max 22
_diffrn_reflns_limit_l_min -23
_diffrn_reflns_number 10791
_diffrn_reflns_theta_full 25.01
_diffrn_reflns_theta_max 25.01
_diffrn_reflns_theta_min 1.82
_diffrn_standards_decay_% 0
_diffrn_standards_number 0
_exptl_absorpt_coefficient_mu 1.452
_exptl_absorpt_correction_T_max 0.6781
_exptl_absorpt_correction_T_min 0.5022
_exptl_absorpt_correction_type multi-scan
_exptl_absorpt_process_details '(SADABS; Sheldrick, 1996)'
_exptl_crystal_colour orange
_exptl_crystal_density_diffrn 1.651
_exptl_crystal_density_method 'not measured'
_exptl_crystal_description block
_exptl_crystal_F_000 1072
_exptl_crystal_size_max 0.55
_exptl_crystal_size_mid 0.41
_exptl_crystal_size_min 0.29
_refine_diff_density_max 0.578
_refine_diff_density_min -0.629
_refine_ls_extinction_method none
_refine_ls_goodness_of_fit_ref 1.000
_refine_ls_hydrogen_treatment constr
_refine_ls_matrix_type full
_refine_ls_number_parameters 262
_refine_ls_number_reflns 3777
_refine_ls_number_restraints 0
_refine_ls_restrained_S_all 1.000
_refine_ls_R_factor_all 0.0440
_refine_ls_R_factor_gt 0.0290
_refine_ls_shift/su_max 0.001
_refine_ls_shift/su_mean <0.001
_refine_ls_structure_factor_coef Fsqd
_refine_ls_weighting_details 'calc w=1/[\s^2^(Fo^2^)+(0.0484P)^2^+1.2287P] where P=(Fo^2^+2Fc^2^)/3'
_refine_ls_weighting_scheme calc
_refine_ls_wR_factor_gt 0.0723
_refine_ls_wR_factor_ref 0.0871
_reflns_number_gt 3000
_reflns_number_total 3777
_reflns_threshold_expression I>2\s(I)
_cod_data_source_file su2025.cif
_cod_data_source_block I
_cod_depositor_comments
;
The following automatic conversions were performed:
'_symmetry_cell_setting' value 'Monoclinic' changed to 'monoclinic'
according to '/home/saulius/struct/CIF-dictionaries/cif_core.dic'
dictionary named 'cif_core.dic' version 2.4.1 from 2010-06-29.

Automatic conversion script
Id: cif_fix_enum 1527 2010-12-29 10:47:43Z saulius 

The following automatic conversions were performed:

'_symmetry_cell_setting' value 'Monoclinic' changed to 'monoclinic'
according to /home/saulius/struct/CIF-dictionaries/cif_core.dic
dictionary named 'cif_core.dic' version 2.4.1 from 2010-06-29.

Automatic conversion script
Id: cif_fix_values 1715 2011-07-08 13:25:40Z adriana 
;
_cod_original_sg_symbol_H-M 'P 21/n'
_cod_database_code 2216810
_cod_database_fobs_code 2216810

loop_
_symmetry_equiv_pos_as_xyz
'x, y, z'
'-x+1/2, y+1/2, -z+1/2'
'-x, -y, -z'
'x-1/2, -y-1/2, z-1/2'

loop_
_atom_site_type_symbol
_atom_site_label
_atom_site_fract_x
_atom_site_fract_y
_atom_site_fract_z
_atom_site_U_iso_or_equiv
_atom_site_adp_type
_atom_site_calc_flag
_atom_site_refinement_flags
_atom_site_occupancy
Sn Sn1 0.69105(2) 0.12092(3) 1.031909(12) 0.03692(11) Uani d . 1
Cl Cl1 0.48588(13) 0.75043(17) 0.18170(7) 0.0890(4) Uani d . 1
Cl Cl2 0.67495(19) 0.5571(2) 0.18748(11) 0.1248(7) Uani d . 1
N N1 0.8191(2) 0.1238(3) 0.97009(13) 0.0334(7) Uani d . 1
N N2 0.7961(2) 0.0389(3) 0.90942(14) 0.0340(7) Uani d . 1
O O1 0.8042(2) 0.2621(3) 1.09417(14) 0.0538(8) Uani d . 1
O O2 0.6263(2) -0.0054(3) 0.94030(13) 0.0436(6) Uani d . 1
O O3 0.5513(2) -0.4064(3) 0.67608(13) 0.0416(6) Uani d . 1
H H3 0.6052 -0.4350 0.6607 0.062 Uiso calc R 1
C C1 0.9167(3) 0.1905(4) 0.98265(18) 0.0344(8) Uani d . 1
H H1 0.9620 0.1750 0.9507 0.041 Uiso calc R 1
C C2 0.9629(3) 0.2840(4) 1.03904(17) 0.0332(8) Uani d . 1
C C3 0.9035(3) 0.3163(4) 1.09172(19) 0.0376(8) Uani d . 1
C C4 0.9531(3) 0.4126(4) 1.1455(2) 0.0429(9) Uani d . 1
H H4 0.9132 0.4363 1.1792 0.051 Uiso calc R 1
C C5 1.0565(3) 0.4709(4) 1.14893(19) 0.0415(9) Uani d . 1
H H5 1.0868 0.5322 1.1857 0.050 Uiso calc R 1
C C6 1.1205(3) 0.4416(4) 1.09835(19) 0.0361(8) Uani d . 1
C C7 1.0735(3) 0.3485(3) 1.04206(18) 0.0322(8) Uani d . 1
C C8 1.1405(3) 0.3236(5) 0.9928(2) 0.0473(10) Uani d . 1
H H8 1.1117 0.2658 0.9543 0.057 Uiso calc R 1
C C9 1.2465(4) 0.3825(5) 1.0005(2) 0.0532(11) Uani d . 1
H H9 1.2887 0.3635 0.9673 0.064 Uiso calc R 1
C C10 1.2928(4) 0.4705(4) 1.0569(2) 0.0525(11) Uani d . 1
H H10 1.3658 0.5084 1.0619 0.063 Uiso calc R 1
C C11 1.2306(3) 0.5003(4) 1.1045(2) 0.0449(9) Uani d . 1
H H11 1.2608 0.5604 1.1419 0.054 Uiso calc R 1
C C12 0.6966(3) -0.0228(4) 0.89995(17) 0.0314(8) Uani d . 1
C C13 0.6610(3) -0.1220(3) 0.83962(17) 0.0315(7) Uani d . 1
C C14 0.5467(3) -0.1606(4) 0.81672(18) 0.0379(9) Uani d . 1
H H14 0.4929 -0.1227 0.8389 0.045 Uiso calc R 1
C C15 0.5108(3) -0.2539(4) 0.76193(18) 0.0376(8) Uani d . 1
H H15 0.4335 -0.2773 0.7470 0.045 Uiso calc R 1
C C16 0.5909(3) -0.3127(4) 0.72916(17) 0.0326(8) Uani d . 1
C C17 0.7056(3) -0.2758(4) 0.75147(17) 0.0334(8) Uani d . 1
H H17 0.7595 -0.3153 0.7299 0.040 Uiso calc R 1
C C18 0.7399(3) -0.1811(4) 0.80529(18) 0.0343(8) Uani d . 1
H H18 0.8169 -0.1558 0.8192 0.041 Uiso calc R 1
C C19 0.7199(4) -0.0443(5) 1.1064(2) 0.0606(12) Uani d . 1
H H19A 0.7891 -0.0933 1.1043 0.091 Uiso calc R 1
H H19B 0.6563 -0.1085 1.0959 0.091 Uiso calc R 1
H H19C 0.7274 -0.0063 1.1528 0.091 Uiso calc R 1
C C20 0.5496(3) 0.2591(4) 1.0161(2) 0.0506(10) Uani d . 1
H H20A 0.5543 0.3256 0.9800 0.076 Uiso calc R 1
H H20B 0.5506 0.3083 1.0592 0.076 Uiso calc R 1
H H20C 0.4796 0.2063 1.0021 0.076 Uiso calc R 1
C C21 0.5843(6) 0.6352(6) 0.2328(3) 0.095(2) Uani d . 1
H H21A 0.6301 0.6862 0.2726 0.114 Uiso calc R 1
H H21B 0.5427 0.5623 0.2510 0.114 Uiso calc R 1

loop_
_atom_site_aniso_label
_atom_site_aniso_U_11
_atom_site_aniso_U_22
_atom_site_aniso_U_33
_atom_site_aniso_U_12
_atom_site_aniso_U_13
_atom_site_aniso_U_23
Sn1 0.03455(16) 0.04512(18) 0.03349(15) -0.00971(11) 0.01285(11) -0.00709(11)
Cl1 0.0785(10) 0.1087(12) 0.0733(8) 0.0103(8) 0.0050(7) -0.0048(8)
Cl2 0.1263(16) 0.1530(17) 0.1148(14) 0.0467(14) 0.0675(12) 0.0267(13)
N1 0.0377(17) 0.0354(17) 0.0292(14) -0.0092(13) 0.0118(13) -0.0069(12)
N2 0.0364(17) 0.0380(17) 0.0280(14) -0.0083(13) 0.0089(13) -0.0077(12)
O1 0.0437(16) 0.073(2) 0.0493(15) -0.0244(15) 0.0208(13) -0.0268(15)
O2 0.0368(14) 0.0573(17) 0.0403(14) -0.0180(13) 0.0164(12) -0.0172(13)
O3 0.0390(15) 0.0496(16) 0.0367(13) -0.0041(12) 0.0101(11) -0.0129(12)
C1 0.0289(19) 0.039(2) 0.0370(18) -0.0049(16) 0.0116(15) -0.0013(16)
C2 0.0305(19) 0.0351(19) 0.0321(17) -0.0005(15) 0.0039(15) -0.0008(15)
C3 0.033(2) 0.041(2) 0.0395(19) -0.0044(17) 0.0109(16) -0.0063(16)
C4 0.041(2) 0.048(2) 0.040(2) -0.0049(18) 0.0113(17) -0.0133(17)
C5 0.042(2) 0.038(2) 0.041(2) -0.0043(17) 0.0037(17) -0.0075(16)
C6 0.035(2) 0.0258(18) 0.042(2) -0.0033(15) -0.0009(16) 0.0030(15)
C7 0.0312(18) 0.0283(18) 0.0344(17) 0.0018(15) 0.0027(15) 0.0053(14)
C8 0.041(2) 0.057(3) 0.044(2) -0.0080(19) 0.0109(18) -0.0068(19)
C9 0.038(2) 0.066(3) 0.060(3) -0.004(2) 0.020(2) -0.003(2)
C10 0.038(2) 0.054(3) 0.064(3) -0.016(2) 0.009(2) 0.004(2)
C11 0.038(2) 0.041(2) 0.052(2) -0.0076(17) 0.0029(19) 0.0002(19)
C12 0.0326(19) 0.0326(19) 0.0293(17) -0.0019(15) 0.0078(15) 0.0018(14)
C13 0.0341(19) 0.0301(18) 0.0292(16) -0.0038(15) 0.0057(14) 0.0046(14)
C14 0.036(2) 0.047(2) 0.0358(18) -0.0066(17) 0.0173(16) -0.0112(16)
C15 0.0292(19) 0.046(2) 0.0375(18) -0.0079(16) 0.0087(15) -0.0061(17)
C16 0.0353(19) 0.0326(19) 0.0293(17) -0.0009(15) 0.0063(15) 0.0005(14)
C17 0.033(2) 0.035(2) 0.0331(17) 0.0032(15) 0.0093(15) -0.0008(15)
C18 0.0287(18) 0.0341(19) 0.0380(18) -0.0020(15) 0.0040(15) 0.0019(15)
C19 0.074(3) 0.059(3) 0.050(2) -0.005(2) 0.016(2) 0.004(2)
C20 0.045(2) 0.054(3) 0.057(2) -0.002(2) 0.019(2) -0.002(2)
C21 0.121(6) 0.093(4) 0.083(4) 0.028(4) 0.049(4) 0.017(3)

loop_
_atom_type_symbol
_atom_type_description
_atom_type_scat_dispersion_real
_atom_type_scat_dispersion_imag
_atom_type_scat_source
C C 0.0033 0.0016 'International Tables Vol C Tables 4.2.6.8 and 6.1.1.4'
H H 0.0000 0.0000 'International Tables Vol C Tables 4.2.6.8 and 6.1.1.4'
N N 0.0061 0.0033 'International Tables Vol C Tables 4.2.6.8 and 6.1.1.4'
O O 0.0106 0.0060 'International Tables Vol C Tables 4.2.6.8 and 6.1.1.4'
Sn Sn -0.6537 1.4246 'International Tables Vol C Tables 4.2.6.8 and 6.1.1.4'
Cl Cl 0.1484 0.1585 'International Tables Vol C Tables 4.2.6.8 and 6.1.1.4'

loop_
_geom_angle_atom_site_label_1
_geom_angle_atom_site_label_2
_geom_angle_atom_site_label_3
_geom_angle
_geom_angle_publ_flag
O1 Sn1 C20 94.20(15) y
O1 Sn1 C19 95.68(15) y
C20 Sn1 C19 123.96(18) y
O1 Sn1 O2 154.97(10) y
C20 Sn1 O2 96.18(14) y
C19 Sn1 O2 97.27(15) y
O1 Sn1 N1 82.46(10) y
C20 Sn1 N1 124.14(14) y
C19 Sn1 N1 111.82(16) y
O2 Sn1 N1 72.86(9) y
C1 N1 N2 115.2(3) ?
C1 N1 Sn1 128.6(2) ?
N2 N1 Sn1 116.09(19) ?
C12 N2 N1 111.6(3) ?
C3 O1 Sn1 134.8(2) ?
C12 O2 Sn1 114.9(2) ?
C16 O3 H3 109.5 ?
N1 C1 C2 128.1(3) ?
N1 C1 H1 115.9 ?
C2 C1 H1 115.9 ?
C3 C2 C1 121.9(3) ?
C3 C2 C7 119.4(3) ?
C1 C2 C7 118.7(3) ?
O1 C3 C4 117.0(3) ?
O1 C3 C2 123.9(3) ?
C4 C3 C2 119.0(3) ?
C5 C4 C3 121.6(4) ?
C5 C4 H4 119.2 ?
C3 C4 H4 119.2 ?
C4 C5 C6 122.0(3) ?
C4 C5 H5 119.0 ?
C6 C5 H5 119.0 ?
C11 C6 C5 120.8(3) ?
C11 C6 C7 120.2(4) ?
C5 C6 C7 118.9(3) ?
C8 C7 C6 116.6(3) ?
C8 C7 C2 124.3(3) ?
C6 C7 C2 119.1(3) ?
C9 C8 C7 121.4(4) ?
C9 C8 H8 119.3 ?
C7 C8 H8 119.3 ?
C8 C9 C10 121.3(4) ?
C8 C9 H9 119.3 ?
C10 C9 H9 119.3 ?
C11 C10 C9 119.4(4) ?
C11 C10 H10 120.3 ?
C9 C10 H10 120.3 ?
C10 C11 C6 120.9(4) ?
C10 C11 H11 119.5 ?
C6 C11 H11 119.5 ?
O2 C12 N2 124.2(3) ?
O2 C12 C13 117.2(3) ?
N2 C12 C13 118.6(3) ?
C14 C13 C18 117.8(3) ?
C14 C13 C12 119.9(3) ?
C18 C13 C12 122.3(3) ?
C15 C14 C13 121.6(3) ?
C15 C14 H14 119.2 ?
C13 C14 H14 119.2 ?
C14 C15 C16 119.6(3) ?
C14 C15 H15 120.2 ?
C16 C15 H15 120.2 ?
O3 C16 C17 123.1(3) ?
O3 C16 C15 117.3(3) ?
C17 C16 C15 119.6(3) ?
C18 C17 C16 120.2(3) ?
C18 C17 H17 119.9 ?
C16 C17 H17 119.9 ?
C17 C18 C13 121.1(3) ?
C17 C18 H18 119.4 ?
C13 C18 H18 119.4 ?
Sn1 C19 H19A 109.5 ?
Sn1 C19 H19B 109.5 ?
H19A C19 H19B 109.5 ?
Sn1 C19 H19C 109.5 ?
H19A C19 H19C 109.5 ?
H19B C19 H19C 109.5 ?
Sn1 C20 H20A 109.5 ?
Sn1 C20 H20B 109.5 ?
H20A C20 H20B 109.5 ?
Sn1 C20 H20C 109.5 ?
H20A C20 H20C 109.5 ?
H20B C20 H20C 109.5 ?
Cl2 C21 Cl1 113.6(3) ?
Cl2 C21 H21A 108.8 ?
Cl1 C21 H21A 108.8 ?
Cl2 C21 H21B 108.8 ?
Cl1 C21 H21B 108.8 ?
H21A C21 H21B 107.7 ?

loop_
_geom_bond_atom_site_label_1
_geom_bond_atom_site_label_2
_geom_bond_distance
_geom_bond_publ_flag
Sn1 O1 2.083(3) y
Sn1 O2 2.143(2) y
Sn1 N1 2.166(3) y
Sn1 C20 2.109(4) y
Sn1 C19 2.114(4) y
Cl1 C21 1.741(6) ?
Cl2 C21 1.723(6) ?
N1 C1 1.302(4) ?
N1 N2 1.407(4) ?
N2 C12 1.302(4) ?
O1 C3 1.308(4) ?
O2 C12 1.294(4) ?
O3 C16 1.365(4) ?
O3 H3 0.8200 ?
C1 C2 1.422(5) ?
C1 H1 0.9300 ?
C2 C3 1.417(5) ?
C2 C7 1.450(5) ?
C3 C4 1.414(5) ?
C4 C5 1.343(5) ?
C4 H4 0.9300 ?
C5 C6 1.415(5) ?
C5 H5 0.9300 ?
C6 C11 1.411(5) ?
C6 C7 1.420(5) ?
C7 C8 1.411(5) ?
C8 C9 1.364(6) ?
C8 H8 0.9300 ?
C9 C10 1.391(6) ?
C9 H9 0.9300 ?
C10 C11 1.353(6) ?
C10 H10 0.9300 ?
C11 H11 0.9300 ?
C12 C13 1.492(5) ?
C13 C14 1.386(5) ?
C13 C18 1.400(5) ?
C14 C15 1.378(5) ?
C14 H14 0.9300 ?
C15 C16 1.391(5) ?
C15 H15 0.9300 ?
C16 C17 1.384(5) ?
C17 C18 1.372(5) ?
C17 H17 0.9300 ?
C18 H18 0.9300 ?
C19 H19A 0.9600 ?
C19 H19B 0.9600 ?
C19 H19C 0.9600 ?
C20 H20A 0.9600 ?
C20 H20B 0.9600 ?
C20 H20C 0.9600 ?
C21 H21A 0.9700 ?
C21 H21B 0.9700 ?

loop_
_geom_hbond_atom_site_label_D
_geom_hbond_atom_site_label_H
_geom_hbond_atom_site_label_A
_geom_hbond_site_symmetry_A
_geom_hbond_distance_DH
_geom_hbond_distance_HA
_geom_hbond_distance_DA
_geom_hbond_angle_DHA
O3 H3 N2 2_646 0.82 2.03 2.802(4) 157.6

loop_
_geom_torsion_atom_site_label_1
_geom_torsion_atom_site_label_2
_geom_torsion_atom_site_label_3
_geom_torsion_atom_site_label_4
_geom_torsion
O1 Sn1 N1 C1 2.6(3)
C20 Sn1 N1 C1 92.6(3)
C19 Sn1 N1 C1 -90.5(3)
O2 Sn1 N1 C1 178.4(3)
O1 Sn1 N1 N2 -179.8(2)
C20 Sn1 N1 N2 -89.8(3)
C19 Sn1 N1 N2 87.1(3)
O2 Sn1 N1 N2 -4.0(2)
C1 N1 N2 C12 -179.2(3)
Sn1 N1 N2 C12 2.8(4)
C20 Sn1 O1 C3 -124.8(4)
C19 Sn1 O1 C3 110.5(4)
O2 Sn1 O1 C3 -10.4(6)
N1 Sn1 O1 C3 -0.9(4)
O1 Sn1 O2 C12 14.6(4)
C20 Sn1 O2 C12 128.6(3)
C19 Sn1 O2 C12 -106.0(3)
N1 Sn1 O2 C12 4.7(2)
N2 N1 C1 C2 179.4(3)
Sn1 N1 C1 C2 -2.9(6)
N1 C1 C2 C3 0.5(6)
N1 C1 C2 C7 -179.1(3)
Sn1 O1 C3 C4 179.3(3)
Sn1 O1 C3 C2 -0.8(6)
C1 C2 C3 O1 1.5(6)
C7 C2 C3 O1 -179.0(3)
C1 C2 C3 C4 -178.6(3)
C7 C2 C3 C4 1.0(5)
O1 C3 C4 C5 177.9(4)
C2 C3 C4 C5 -2.0(6)
C3 C4 C5 C6 1.3(6)
C4 C5 C6 C11 -177.8(4)
C4 C5 C6 C7 0.4(6)
C11 C6 C7 C8 -2.2(5)
C5 C6 C7 C8 179.6(3)
C11 C6 C7 C2 176.8(3)
C5 C6 C7 C2 -1.4(5)
C3 C2 C7 C8 179.7(4)
C1 C2 C7 C8 -0.8(5)
C3 C2 C7 C6 0.7(5)
C1 C2 C7 C6 -179.7(3)
C6 C7 C8 C9 2.1(6)
C2 C7 C8 C9 -176.8(4)
C7 C8 C9 C10 -0.5(7)
C8 C9 C10 C11 -1.2(7)
C9 C10 C11 C6 1.1(6)
C5 C6 C11 C10 178.8(4)
C7 C6 C11 C10 0.6(6)
Sn1 O2 C12 N2 -5.3(4)
Sn1 O2 C12 C13 173.7(2)
N1 N2 C12 O2 1.6(5)
N1 N2 C12 C13 -177.3(3)
O2 C12 C13 C14 17.9(5)
N2 C12 C13 C14 -163.1(3)
O2 C12 C13 C18 -160.8(3)
N2 C12 C13 C18 18.2(5)
C18 C13 C14 C15 -0.1(5)
C12 C13 C14 C15 -178.9(3)
C13 C14 C15 C16 0.9(6)
C14 C15 C16 O3 178.8(3)
C14 C15 C16 C17 -0.7(5)
O3 C16 C17 C18 -179.8(3)
C15 C16 C17 C18 -0.4(5)
C16 C17 C18 C13 1.2(5)
C14 C13 C18 C17 -1.0(5)
C12 C13 C18 C17 177.8(3)
